data_1508748
loop_
_publ_author_name
'Wang, Lu'
'Xie, Xin'
'Liu, Yuanhong'

_publ_section_title
;
 Facile Synthesis of Fully Substituted Dihydro-\b-carbolines via
 Br\/onsted Acid Promoted Cascade Reactions of \a-Indolyl Propargylic
 Alcohols with Nitrones.
;
_journal_issue 23
_journal_name_full 'Organic letters'
_journal_page_first 5848
_journal_page_last 5851
_journal_paper_doi 10.1021/ol302695p
_journal_volume 14
_journal_year 2012
_chemical_formula_sum 'C41 H34 N2 O3'
_chemical_formula_weight 602.70
_chemical_name_systematic
; 
 ? 
;
_space_group_IT_number 2
_symmetry_cell_setting triclinic
_symmetry_space_group_name_Hall '-P 1'
_symmetry_space_group_name_H-M 'P -1'
_atom_sites_solution_hydrogens geom
_atom_sites_solution_primary direct
_atom_sites_solution_secondary difmap
_audit_creation_method SHELXL-97
_cell_angle_alpha 77.588(2)
_cell_angle_beta 68.722(2)
_cell_angle_gamma 76.712(2)
_cell_formula_units_Z 2
_cell_length_a 10.6049(12)
_cell_length_b 12.7109(14)
_cell_length_c 13.5229(17)
_cell_measurement_reflns_used 1910
_cell_measurement_temperature 293(2)
_cell_measurement_theta_max 44.434
_cell_measurement_theta_min 4.736
_cell_volume 1635.6(3)
_computing_cell_refinement 'Bruker SMART'
_computing_data_collection 'Bruker SMART'
_computing_data_reduction 'Bruker SHELXTL'
_computing_molecular_graphics 'Bruker SHELXTL'
_computing_publication_material 'Bruker SHELXTL'
_computing_structure_refinement 'SHELXL-97 (Sheldrick, 1997)'
_computing_structure_solution 'SHELXS-97 (Sheldrick, 1990)'
_diffrn_ambient_temperature 293(2)
_diffrn_measured_fraction_theta_full 0.997
_diffrn_measured_fraction_theta_max 0.997
_diffrn_measurement_device_type 'CCD area detector'
_diffrn_measurement_method 'phi and omega scans'
_diffrn_radiation_monochromator graphite
_diffrn_radiation_source 'fine-focus sealed tube'
_diffrn_radiation_type MoK\a
_diffrn_radiation_wavelength 0.71073
_diffrn_reflns_av_R_equivalents 0.0240
_diffrn_reflns_av_sigmaI/netI 0.0495
_diffrn_reflns_limit_h_max 13
_diffrn_reflns_limit_h_min -10
_diffrn_reflns_limit_k_max 15
_diffrn_reflns_limit_k_min -14
_diffrn_reflns_limit_l_max 16
_diffrn_reflns_limit_l_min -16
_diffrn_reflns_number 9946
_diffrn_reflns_theta_full 26.00
_diffrn_reflns_theta_max 26.00
_diffrn_reflns_theta_min 1.63
_exptl_absorpt_coefficient_mu 0.077
_exptl_absorpt_correction_T_max 1.00000
_exptl_absorpt_correction_T_min 0.54321
_exptl_absorpt_correction_type empirical
_exptl_absorpt_process_details sadabs
_exptl_crystal_colour green
_exptl_crystal_density_diffrn 1.224
_exptl_crystal_density_method 'not measured'
_exptl_crystal_description prismatic
_exptl_crystal_F_000 636
_exptl_crystal_size_max 0.212
_exptl_crystal_size_mid 0.145
_exptl_crystal_size_min 0.112
_refine_diff_density_max 0.222
_refine_diff_density_min -0.325
_refine_diff_density_rms 0.036
_refine_ls_extinction_method none
_refine_ls_goodness_of_fit_ref 1.044
_refine_ls_hydrogen_treatment constr
_refine_ls_matrix_type full
_refine_ls_number_parameters 418
_refine_ls_number_reflns 6410
_refine_ls_number_restraints 18
_refine_ls_restrained_S_all 1.091
_refine_ls_R_factor_all 0.0865
_refine_ls_R_factor_gt 0.0534
_refine_ls_shift/su_max 0.000
_refine_ls_shift/su_mean 0.000
_refine_ls_structure_factor_coef Fsqd
_refine_ls_weighting_details 'calc w=1/[\s^2^(Fo^2^)+(0.0712P)^2^+0.1397P] where P=(Fo^2^+2Fc^2^)/3'
_refine_ls_weighting_scheme calc
_refine_ls_wR_factor_gt 0.1339
_refine_ls_wR_factor_ref 0.1544
_reflns_number_gt 4172
_reflns_number_total 6410
_reflns_threshold_expression >2sigma(I)
_cod_data_source_file ol302695p_si_003.cif
_cod_data_source_block cd212512
_cod_depositor_comments
;
The following automatic conversions were performed:

'_symmetry_cell_setting' value 'Triclinic' changed to 'triclinic'
according to /home/saulius/struct/CIF-dictionaries/cif_core.dic
dictionary named 'cif_core.dic' version 2.4.2 from 2011-04-26.

Automatic conversion script
Id: cif_fix_values 1891 2012-01-12 08:04:46Z andrius 
;
_cod_original_sg_symbol_H-M P-1
_cod_database_code 1508748

loop_
_symmetry_equiv_pos_as_xyz
'x, y, z'
'-x, -y, -z'

loop_
_atom_site_label
_atom_site_type_symbol
_atom_site_fract_x
_atom_site_fract_y
_atom_site_fract_z
_atom_site_U_iso_or_equiv
_atom_site_adp_type
_atom_site_occupancy
_atom_site_symmetry_multiplicity
_atom_site_calc_flag
_atom_site_refinement_flags
N1 N 1.08222(16) 0.82951(13) 0.03877(13) 0.0426(4) Uani 1 1 d .
N2 N 0.77905(16) 0.70174(13) 0.22134(13) 0.0431(4) Uani 1 1 d .
O1 O 0.55335(18) 0.76818(14) 0.45855(14) 0.0773(5) Uani 1 1 d .
O2 O 1.11113(17) 0.70191(14) -0.06620(12) 0.0664(5) Uani 1 1 d .
O3 O 1.26353(15) 0.81530(12) -0.11043(12) 0.0592(4) Uani 1 1 d .
C1 C 1.0276(2) 0.93323(15) 0.17067(16) 0.0411(5) Uani 1 1 d .
C2 C 1.0386(2) 1.01686(16) 0.21733(18) 0.0491(5) Uani 1 1 d .
H2 H 0.9822 1.0274 0.2867 0.059 Uiso 1 1 calc R
C3 C 1.1338(2) 1.08330(17) 0.1596(2) 0.0584(6) Uani 1 1 d .
H3 H 1.1428 1.1384 0.1909 0.070 Uiso 1 1 calc R
C4 C 1.2169(3) 1.06996(17) 0.05538(19) 0.0586(6) Uani 1 1 d .
H4 H 1.2800 1.1167 0.0179 0.070 Uiso 1 1 calc R
C5 C 1.2079(2) 0.98876(17) 0.00635(18) 0.0511(5) Uani 1 1 d .
H5 H 1.2625 0.9806 -0.0639 0.061 Uiso 1 1 calc R
C6 C 1.1138(2) 0.91960(15) 0.06611(16) 0.0425(5) Uani 1 1 d .
C7 C 0.97629(19) 0.79037(15) 0.12690(15) 0.0402(5) Uani 1 1 d .
C8 C 0.9413(2) 0.84994(15) 0.20741(15) 0.0403(5) Uani 1 1 d .
C9 C 0.8368(2) 0.82065(16) 0.30955(16) 0.0427(5) Uani 1 1 d .
C10 C 0.7601(2) 0.74827(16) 0.31272(16) 0.0436(5) Uani 1 1 d .
C11 C 0.9184(2) 0.68983(16) 0.13895(16) 0.0428(5) Uani 1 1 d .
H11 H 0.9077 0.6873 0.0705 0.051 Uiso 1 1 calc R
C12 C 1.0116(2) 0.58553(17) 0.16529(17) 0.0468(5) Uani 1 1 d .
C13 C 0.9965(3) 0.48765(19) 0.1471(2) 0.0739(8) Uani 1 1 d .
H13 H 0.9307 0.4863 0.1171 0.089 Uiso 1 1 calc R
C14 C 1.0769(3) 0.3919(2) 0.1723(3) 0.0954(11) Uani 1 1 d .
H14 H 1.0656 0.3266 0.1587 0.115 Uiso 1 1 calc R
C15 C 1.1716(3) 0.3915(2) 0.2167(3) 0.0947(10) Uani 1 1 d .
H15 H 1.2247 0.3262 0.2348 0.114 Uiso 1 1 calc R
C16 C 1.1897(3) 0.4879(2) 0.2350(3) 0.0913(10) Uani 1 1 d .
H16 H 1.2554 0.4882 0.2654 0.110 Uiso 1 1 calc R
C17 C 1.1107(2) 0.5844(2) 0.2086(2) 0.0668(7) Uani 1 1 d .
H17 H 1.1246 0.6498 0.2201 0.080 Uiso 1 1 calc R
C18 C 0.6650(2) 0.71905(17) 0.18481(16) 0.0457(5) Uani 1 1 d .
C19 C 0.5557(2) 0.8028(2) 0.21409(19) 0.0606(6) Uani 1 1 d .
H19 H 0.5557 0.8491 0.2587 0.073 Uiso 1 1 calc R
C20 C 0.4463(3) 0.8177(2) 0.1771(2) 0.0804(8) Uani 1 1 d .
H20 H 0.3729 0.8739 0.1975 0.096 Uiso 1 1 calc R
C21 C 0.4446(3) 0.7507(3) 0.1106(3) 0.0894(9) Uani 1 1 d .
H21 H 0.3711 0.7614 0.0856 0.107 Uiso 1 1 calc R
C22 C 0.5515(3) 0.6688(2) 0.0819(2) 0.0780(8) Uani 1 1 d .
H22 H 0.5510 0.6233 0.0367 0.094 Uiso 1 1 calc R
C23 C 0.6604(2) 0.65175(19) 0.1184(2) 0.0587(6) Uani 1 1 d .
H23 H 0.7321 0.5943 0.0984 0.070 Uiso 1 1 calc R
C24 C 0.6558(2) 0.70717(18) 0.41610(17) 0.0499(5) Uani 1 1 d .
C25 C 0.6834(2) 0.59238(19) 0.46627(17) 0.0536(6) Uani 1 1 d .
C26 C 0.5838(3) 0.5499(2) 0.55478(18) 0.0611(6) Uani 1 1 d .
H26 H 0.4990 0.5935 0.5813 0.073 Uiso 1 1 calc R
C27 C 0.6075(3) 0.4442(2) 0.6046(2) 0.0764(7) Uani 1 1 d U
H27 H 0.5398 0.4174 0.6651 0.092 Uiso 1 1 calc R
C28 C 0.7282(4) 0.3800(3) 0.5658(3) 0.1095(10) Uani 1 1 d U
H28 H 0.7435 0.3080 0.5979 0.131 Uiso 1 1 calc R
C29 C 0.8282(4) 0.4206(3) 0.4793(3) 0.1393(13) Uani 1 1 d U
H29 H 0.9120 0.3760 0.4527 0.167 Uiso 1 1 calc R
C30 C 0.8070(3) 0.5272(3) 0.4304(3) 0.1211(13) Uani 1 1 d U
H30 H 0.8773 0.5544 0.3728 0.145 Uiso 1 1 calc R
C31 C 0.8249(2) 0.86597(16) 0.40636(16) 0.0459(5) Uani 1 1 d .
C32 C 0.9245(3) 0.8324(2) 0.4540(2) 0.0680(7) Uani 1 1 d .
H32 H 0.9986 0.7787 0.4277 0.082 Uiso 1 1 calc R
C33 C 0.9150(3) 0.8784(3) 0.5414(2) 0.0864(9) Uani 1 1 d .
H33 H 0.9819 0.8544 0.5742 0.104 Uiso 1 1 calc R
C34 C 0.8079(3) 0.9584(2) 0.5791(2) 0.0810(8) Uani 1 1 d .
H34 H 0.8025 0.9895 0.6371 0.097 Uiso 1 1 calc R
C35 C 0.7094(3) 0.9929(2) 0.5326(2) 0.0712(7) Uani 1 1 d .
H35 H 0.6369 1.0481 0.5581 0.085 Uiso 1 1 calc R
C36 C 0.7165(2) 0.94628(18) 0.44749(18) 0.0575(6) Uani 1 1 d .
H36 H 0.6472 0.9692 0.4170 0.069 Uiso 1 1 calc R
C37 C 1.1514(2) 0.77517(18) -0.05047(17) 0.0478(5) Uani 1 1 d .
C38 C 1.3596(2) 0.7643(2) -0.20542(19) 0.0645(7) Uani 1 1 d .
C39 C 1.4703(3) 0.8338(3) -0.2471(3) 0.1056(11) Uani 1 1 d .
H39A H 1.4321 0.9078 -0.2677 0.158 Uiso 1 1 calc R
H39B H 1.5412 0.8064 -0.3082 0.158 Uiso 1 1 calc R
H39C H 1.5083 0.8314 -0.1920 0.158 Uiso 1 1 calc R
C40 C 1.4152(3) 0.6481(2) -0.1686(2) 0.0843(9) Uani 1 1 d .
H40A H 1.4478 0.6465 -0.1107 0.126 Uiso 1 1 calc R
H40B H 1.4895 0.6191 -0.2271 0.126 Uiso 1 1 calc R
H40C H 1.3437 0.6046 -0.1447 0.126 Uiso 1 1 calc R
C41 C 1.2872(3) 0.7734(3) -0.2858(2) 0.0830(9) Uani 1 1 d .
H41A H 1.2271 0.7202 -0.2616 0.124 Uiso 1 1 calc R
H41B H 1.3540 0.7603 -0.3542 0.124 Uiso 1 1 calc R
H41C H 1.2347 0.8453 -0.2925 0.124 Uiso 1 1 calc R

loop_
_atom_site_aniso_label
_atom_site_aniso_U_11
_atom_site_aniso_U_22
_atom_site_aniso_U_33
_atom_site_aniso_U_23
_atom_site_aniso_U_13
_atom_site_aniso_U_12
N1 0.0414(9) 0.0450(9) 0.0357(9) -0.0089(7) -0.0013(7) -0.0120(8)
N2 0.0375(9) 0.0491(10) 0.0398(10) -0.0089(8) -0.0058(7) -0.0110(8)
O1 0.0671(11) 0.0656(10) 0.0645(11) -0.0118(9) 0.0187(9) -0.0087(9)
O2 0.0684(11) 0.0762(11) 0.0522(10) -0.0299(9) 0.0046(8) -0.0287(9)
O3 0.0512(9) 0.0646(10) 0.0473(9) -0.0177(8) 0.0108(7) -0.0177(8)
C1 0.0449(11) 0.0338(10) 0.0405(11) -0.0041(8) -0.0117(9) -0.0036(9)
C2 0.0570(13) 0.0398(11) 0.0469(13) -0.0092(10) -0.0123(10) -0.0062(10)
C3 0.0738(16) 0.0394(12) 0.0641(16) -0.0070(11) -0.0218(13) -0.0154(12)
C4 0.0677(15) 0.0440(12) 0.0610(15) 0.0031(11) -0.0159(13) -0.0222(11)
C5 0.0525(13) 0.0461(12) 0.0465(13) -0.0005(10) -0.0074(10) -0.0131(10)
C6 0.0440(11) 0.0388(11) 0.0416(12) -0.0052(9) -0.0107(9) -0.0074(9)
C7 0.0372(10) 0.0413(10) 0.0368(11) -0.0068(9) -0.0047(9) -0.0077(9)
C8 0.0407(11) 0.0400(10) 0.0361(11) -0.0065(9) -0.0076(9) -0.0065(9)
C9 0.0436(11) 0.0417(11) 0.0366(11) -0.0068(9) -0.0071(9) -0.0045(9)
C10 0.0412(11) 0.0443(11) 0.0393(12) -0.0082(9) -0.0054(9) -0.0067(9)
C11 0.0401(11) 0.0460(11) 0.0398(11) -0.0123(9) -0.0057(9) -0.0089(9)
C12 0.0398(11) 0.0476(12) 0.0504(13) -0.0142(10) -0.0080(10) -0.0069(10)
C13 0.0782(18) 0.0506(14) 0.108(2) -0.0221(14) -0.0476(17) -0.0021(13)
C14 0.098(2) 0.0523(16) 0.157(3) -0.0275(18) -0.071(2) 0.0064(16)
C15 0.084(2) 0.0583(17) 0.149(3) -0.0229(18) -0.059(2) 0.0160(16)
C16 0.0742(19) 0.079(2) 0.141(3) -0.0316(19) -0.066(2) 0.0105(16)
C17 0.0574(15) 0.0562(14) 0.095(2) -0.0257(14) -0.0317(14) -0.0014(12)
C18 0.0391(11) 0.0490(12) 0.0414(12) 0.0022(10) -0.0057(9) -0.0133(10)
C19 0.0512(13) 0.0638(14) 0.0550(15) -0.0058(12) -0.0102(11) -0.0012(12)
C20 0.0529(15) 0.090(2) 0.081(2) -0.0014(17) -0.0201(14) 0.0096(15)
C21 0.0626(18) 0.119(3) 0.092(2) -0.001(2) -0.0413(17) -0.0119(19)
C22 0.0723(18) 0.090(2) 0.086(2) -0.0121(16) -0.0413(16) -0.0178(16)
C23 0.0568(14) 0.0590(14) 0.0652(16) -0.0073(12) -0.0238(12) -0.0143(12)
C24 0.0454(12) 0.0580(13) 0.0406(12) -0.0111(10) -0.0022(10) -0.0136(11)
C25 0.0523(13) 0.0619(14) 0.0390(12) -0.0008(10) -0.0063(10) -0.0155(11)
C26 0.0628(15) 0.0710(16) 0.0446(13) -0.0062(12) -0.0064(11) -0.0224(13)
C27 0.0830(17) 0.0788(17) 0.0611(15) 0.0146(13) -0.0169(13) -0.0354(14)
C28 0.1038(18) 0.0888(17) 0.0868(18) 0.0311(15) -0.0058(16) -0.0045(15)
C29 0.1080(19) 0.1080(19) 0.107(2) 0.0438(17) 0.0169(17) 0.0226(17)
C30 0.0856(19) 0.100(2) 0.094(2) 0.0446(17) 0.0174(16) 0.0150(17)
C31 0.0520(12) 0.0458(11) 0.0347(11) -0.0038(9) -0.0066(9) -0.0127(10)
C32 0.0751(17) 0.0661(15) 0.0646(16) -0.0199(13) -0.0291(14) 0.0042(13)
C33 0.108(2) 0.096(2) 0.073(2) -0.0209(17) -0.0528(18) -0.0031(19)
C34 0.108(2) 0.086(2) 0.0535(16) -0.0260(15) -0.0217(17) -0.0171(18)
C35 0.0742(18) 0.0700(16) 0.0605(16) -0.0278(13) -0.0044(14) -0.0075(14)
C36 0.0583(14) 0.0589(14) 0.0495(14) -0.0184(11) -0.0097(11) -0.0022(11)
C37 0.0441(12) 0.0530(13) 0.0389(12) -0.0111(10) -0.0026(10) -0.0081(10)
C38 0.0500(13) 0.0761(16) 0.0478(14) -0.0161(12) 0.0068(11) -0.0039(12)
C39 0.0714(19) 0.129(3) 0.087(2) -0.024(2) 0.0261(17) -0.0376(19)
C40 0.0761(18) 0.089(2) 0.0714(19) -0.0228(16) -0.0186(15) 0.0180(16)
C41 0.0727(18) 0.108(2) 0.0458(15) -0.0134(15) -0.0041(13) 0.0040(16)

loop_
_atom_type_symbol
_atom_type_description
_atom_type_scat_dispersion_real
_atom_type_scat_dispersion_imag
_atom_type_scat_source
C C 0.0033 0.0016 'International Tables Vol C Tables 4.2.6.8 and 6.1.1.4'
H H 0.0000 0.0000 'International Tables Vol C Tables 4.2.6.8 and 6.1.1.4'
N N 0.0061 0.0033 'International Tables Vol C Tables 4.2.6.8 and 6.1.1.4'
O O 0.0106 0.0060 'International Tables Vol C Tables 4.2.6.8 and 6.1.1.4'

loop_
_geom_angle_atom_site_label_1
_geom_angle_atom_site_label_2
_geom_angle_atom_site_label_3
_geom_angle
C37 N1 C7 122.88(16)
C37 N1 C6 129.18(17)
C7 N1 C6 107.35(15)
C10 N2 C18 117.36(16)
C10 N2 C11 118.14(16)
C18 N2 C11 117.11(16)
C37 O3 C38 120.13(17)
C2 C1 C6 119.09(19)
C2 C1 C8 133.56(19)
C6 C1 C8 107.35(16)
C3 C2 C1 119.0(2)
C3 C2 H2 120.5
C1 C2 H2 120.5
C2 C3 C4 121.2(2)
C2 C3 H3 119.4
C4 C3 H3 119.4
C5 C4 C3 121.3(2)
C5 C4 H4 119.4
C3 C4 H4 119.4
C4 C5 C6 117.4(2)
C4 C5 H5 121.3
C6 C5 H5 121.3
C5 C6 C1 121.97(19)
C5 C6 N1 130.46(19)
C1 C6 N1 107.55(17)
C8 C7 N1 110.31(17)
C8 C7 C11 122.89(18)
N1 C7 C11 126.44(17)
C7 C8 C1 107.43(17)
C7 C8 C9 119.94(18)
C1 C8 C9 132.58(17)
C10 C9 C8 117.44(18)
C10 C9 C31 122.96(18)
C8 C9 C31 119.50(18)
C9 C10 N2 121.82(18)
C9 C10 C24 121.46(18)
N2 C10 C24 116.61(17)
N2 C11 C7 107.54(15)
N2 C11 C12 112.77(17)
C7 C11 C12 112.67(16)
N2 C11 H11 107.9
C7 C11 H11 107.9
C12 C11 H11 107.9
C17 C12 C13 117.8(2)
C17 C12 C11 122.48(19)
C13 C12 C11 119.72(19)
C14 C13 C12 121.0(2)
C14 C13 H13 119.5
C12 C13 H13 119.5
C15 C14 C13 120.6(3)
C15 C14 H14 119.7
C13 C14 H14 119.7
C14 C15 C16 119.6(3)
C14 C15 H15 120.2
C16 C15 H15 120.2
C15 C16 C17 120.1(3)
C15 C16 H16 120.0
C17 C16 H16 120.0
C12 C17 C16 120.8(2)
C12 C17 H17 119.6
C16 C17 H17 119.6
C19 C18 C23 118.0(2)
C19 C18 N2 121.5(2)
C23 C18 N2 120.55(19)
C20 C19 C18 120.1(2)
C20 C19 H19 119.9
C18 C19 H19 119.9
C21 C20 C19 120.8(3)
C21 C20 H20 119.6
C19 C20 H20 119.6
C22 C21 C20 119.1(3)
C22 C21 H21 120.4
C20 C21 H21 120.4
C21 C22 C23 121.1(3)
C21 C22 H22 119.4
C23 C22 H22 119.4
C22 C23 C18 120.8(2)
C22 C23 H23 119.6
C18 C23 H23 119.6
O1 C24 C25 120.8(2)
O1 C24 C10 120.2(2)
C25 C24 C10 118.98(18)
C30 C25 C26 118.0(2)
C30 C25 C24 122.1(2)
C26 C25 C24 119.9(2)
C27 C26 C25 121.3(2)
C27 C26 H26 119.4
C25 C26 H26 119.4
C28 C27 C26 119.9(3)
C28 C27 H27 120.1
C26 C27 H27 120.1
C27 C28 C29 119.8(3)
C27 C28 H28 120.1
C29 C28 H28 120.1
C28 C29 C30 120.9(3)
C28 C29 H29 119.5
C30 C29 H29 119.5
C25 C30 C29 120.2(3)
C25 C30 H30 119.9
C29 C30 H30 119.9
C32 C31 C36 118.2(2)
C32 C31 C9 120.75(19)
C36 C31 C9 120.99(19)
C31 C32 C33 120.2(2)
C31 C32 H32 119.9
C33 C32 H32 119.9
C34 C33 C32 120.2(3)
C34 C33 H33 119.9
C32 C33 H33 119.9
C35 C34 C33 120.3(2)
C35 C34 H34 119.9
C33 C34 H34 119.9
C34 C35 C36 119.9(2)
C34 C35 H35 120.1
C36 C35 H35 120.1
C35 C36 C31 121.2(2)
C35 C36 H36 119.4
C31 C36 H36 119.4
O2 C37 O3 126.8(2)
O2 C37 N1 122.65(19)
O3 C37 N1 110.58(18)
O3 C38 C39 101.8(2)
O3 C38 C40 109.1(2)
C39 C38 C40 110.8(2)
O3 C38 C41 109.62(19)
C39 C38 C41 111.6(2)
C40 C38 C41 113.2(2)
C38 C39 H39A 109.5
C38 C39 H39B 109.5
H39A C39 H39B 109.5
C38 C39 H39C 109.5
H39A C39 H39C 109.5
H39B C39 H39C 109.5
C38 C40 H40A 109.5
C38 C40 H40B 109.5
H40A C40 H40B 109.5
C38 C40 H40C 109.5
H40A C40 H40C 109.5
H40B C40 H40C 109.5
C38 C41 H41A 109.5
C38 C41 H41B 109.5
H41A C41 H41B 109.5
C38 C41 H41C 109.5
H41A C41 H41C 109.5
H41B C41 H41C 109.5

loop_
_geom_bond_atom_site_label_1
_geom_bond_atom_site_label_2
_geom_bond_distance
N1 C37 1.398(3)
N1 C7 1.400(2)
N1 C6 1.417(2)
N2 C10 1.413(2)
N2 C18 1.421(3)
N2 C11 1.491(2)
O1 C24 1.210(3)
O2 C37 1.195(2)
O3 C37 1.317(3)
O3 C38 1.487(3)
C1 C2 1.393(3)
C1 C6 1.400(3)
C1 C8 1.447(3)
C2 C3 1.370(3)
C2 H2 0.9300
C3 C4 1.387(3)
C3 H3 0.9300
C4 C5 1.378(3)
C4 H4 0.9300
C5 C6 1.390(3)
C5 H5 0.9300
C7 C8 1.352(3)
C7 C11 1.495(3)
C8 C9 1.460(3)
C9 C10 1.346(3)
C9 C31 1.494(3)
C10 C24 1.510(3)
C11 C12 1.521(3)
C11 H11 0.9800
C12 C17 1.372(3)
C12 C13 1.373(3)
C13 C14 1.371(3)
C13 H13 0.9300
C14 C15 1.343(4)
C14 H14 0.9300
C15 C16 1.368(4)
C15 H15 0.9300
C16 C17 1.375(3)
C16 H16 0.9300
C17 H17 0.9300
C18 C19 1.384(3)
C18 C23 1.386(3)
C19 C20 1.383(4)
C19 H19 0.9300
C20 C21 1.371(4)
C20 H20 0.9300
C21 C22 1.353(4)
C21 H21 0.9300
C22 C23 1.370(3)
C22 H22 0.9300
C23 H23 0.9300
C24 C25 1.482(3)
C25 C30 1.361(4)
C25 C26 1.381(3)
C26 C27 1.379(3)
C26 H26 0.9300
C27 C28 1.340(4)
C27 H27 0.9300
C28 C29 1.361(5)
C28 H28 0.9300
C29 C30 1.380(4)
C29 H29 0.9300
C30 H30 0.9300
C31 C32 1.371(3)
C31 C36 1.383(3)
C32 C33 1.390(3)
C32 H32 0.9300
C33 C34 1.363(4)
C33 H33 0.9300
C34 C35 1.351(4)
C34 H34 0.9300
C35 C36 1.375(3)
C35 H35 0.9300
C36 H36 0.9300
C38 C39 1.503(4)
C38 C40 1.508(4)
C38 C41 1.514(4)
C39 H39A 0.9600
C39 H39B 0.9600
C39 H39C 0.9600
C40 H40A 0.9600
C40 H40B 0.9600
C40 H40C 0.9600
C41 H41A 0.9600
C41 H41B 0.9600
C41 H41C 0.9600

loop_
_geom_torsion_atom_site_label_1
_geom_torsion_atom_site_label_2
_geom_torsion_atom_site_label_3
_geom_torsion_atom_site_label_4
_geom_torsion
C6 C1 C2 C3 -0.1(3)
C8 C1 C2 C3 179.8(2)
C1 C2 C3 C4 1.2(3)
C2 C3 C4 C5 -0.6(4)
C3 C4 C5 C6 -1.1(3)
C4 C5 C6 C1 2.2(3)
C4 C5 C6 N1 -179.4(2)
C2 C1 C6 C5 -1.7(3)
C8 C1 C6 C5 178.43(18)
C2 C1 C6 N1 179.65(17)
C8 C1 C6 N1 -0.3(2)
C37 N1 C6 C5 10.7(3)
C7 N1 C6 C5 -178.0(2)
C37 N1 C6 C1 -170.75(19)
C7 N1 C6 C1 0.5(2)
C37 N1 C7 C8 171.35(18)
C6 N1 C7 C8 -0.6(2)
C37 N1 C7 C11 -1.9(3)
C6 N1 C7 C11 -173.84(18)
N1 C7 C8 C1 0.4(2)
C11 C7 C8 C1 173.96(17)
N1 C7 C8 C9 -177.25(17)
C11 C7 C8 C9 -3.7(3)
C2 C1 C8 C7 -180.0(2)
C6 C1 C8 C7 -0.1(2)
C2 C1 C8 C9 -2.7(4)
C6 C1 C8 C9 177.2(2)
C7 C8 C9 C10 -12.7(3)
C1 C8 C9 C10 170.3(2)
C7 C8 C9 C31 163.71(18)
C1 C8 C9 C31 -13.3(3)
C8 C9 C10 N2 0.1(3)
C31 C9 C10 N2 -176.18(18)
C8 C9 C10 C24 175.96(18)
C31 C9 C10 C24 -0.3(3)
C18 N2 C10 C9 -120.8(2)
C11 N2 C10 C9 28.4(3)
C18 N2 C10 C24 63.2(2)
C11 N2 C10 C24 -147.68(18)
C10 N2 C11 C7 -39.9(2)
C18 N2 C11 C7 109.29(19)
C10 N2 C11 C12 84.9(2)
C18 N2 C11 C12 -125.89(18)
C8 C7 C11 N2 28.5(3)
N1 C7 C11 N2 -159.04(18)
C8 C7 C11 C12 -96.4(2)
N1 C7 C11 C12 76.1(2)
N2 C11 C12 C17 -101.2(2)
C7 C11 C12 C17 20.8(3)
N2 C11 C12 C13 77.9(3)
C7 C11 C12 C13 -160.2(2)
C17 C12 C13 C14 0.7(4)
C11 C12 C13 C14 -178.4(3)
C12 C13 C14 C15 0.7(5)
C13 C14 C15 C16 -1.1(6)
C14 C15 C16 C17 0.3(6)
C13 C12 C17 C16 -1.5(4)
C11 C12 C17 C16 177.6(3)
C15 C16 C17 C12 1.1(5)
C10 N2 C18 C19 19.3(3)
C11 N2 C18 C19 -130.1(2)
C10 N2 C18 C23 -160.60(19)
C11 N2 C18 C23 49.9(3)
C23 C18 C19 C20 -0.2(3)
N2 C18 C19 C20 179.9(2)
C18 C19 C20 C21 -0.4(4)
C19 C20 C21 C22 0.4(5)
C20 C21 C22 C23 0.2(5)
C21 C22 C23 C18 -0.9(4)
C19 C18 C23 C22 0.8(3)
N2 C18 C23 C22 -179.2(2)
C9 C10 C24 O1 68.5(3)
N2 C10 C24 O1 -115.4(2)
C9 C10 C24 C25 -109.5(2)
N2 C10 C24 C25 66.6(3)
O1 C24 C25 C30 -169.0(3)
C10 C24 C25 C30 8.9(4)
O1 C24 C25 C26 8.5(3)
C10 C24 C25 C26 -173.6(2)
C30 C25 C26 C27 -0.9(4)
C24 C25 C26 C27 -178.6(2)
C25 C26 C27 C28 -1.3(4)
C26 C27 C28 C29 1.9(6)
C27 C28 C29 C30 -0.3(7)
C26 C25 C30 C29 2.6(6)
C24 C25 C30 C29 -179.8(4)
C28 C29 C30 C25 -2.1(7)
C10 C9 C31 C32 106.3(3)
C8 C9 C31 C32 -69.9(3)
C10 C9 C31 C36 -76.6(3)
C8 C9 C31 C36 107.3(2)
C36 C31 C32 C33 0.2(4)
C9 C31 C32 C33 177.4(2)
C31 C32 C33 C34 -1.1(5)
C32 C33 C34 C35 0.7(5)
C33 C34 C35 C36 0.6(4)
C34 C35 C36 C31 -1.6(4)
C32 C31 C36 C35 1.1(3)
C9 C31 C36 C35 -176.1(2)
C38 O3 C37 O2 -4.0(4)
C38 O3 C37 N1 175.20(18)
C7 N1 C37 O2 12.6(3)
C6 N1 C37 O2 -177.4(2)
C7 N1 C37 O3 -166.62(18)
C6 N1 C37 O3 3.4(3)
C37 O3 C38 C39 -179.2(2)
C37 O3 C38 C40 -62.0(3)
C37 O3 C38 C41 62.5(3)
